data_7011145
loop_
_publ_author_name
'Claudio Pettinari'
'Fabio Marchetti'
'Riccardo Pettinari'
'Andrei Drozdov'
'Sergei Troyanov'
'Alexander I. Voloshin'
'Nail M. Shavaleev'

_publ_section_title
;
 Synthesis, structure and luminescence properties of new rare earth
 metal complexes with 1-phenyl-3-methyl-4-acylpyrazol-5-ones
;
_journal_issue 7
_journal_name_full 'J. Chem. Soc., Dalton Trans.'
_journal_page_first 1409
_journal_page_last 1415
_journal_paper_doi 10.1039/b108058j
_journal_year 2002
_chemical_formula_sum 'C47 H40 Eu N6 O8 S3'
_chemical_formula_weight 1066.00
_chemical_name_systematic
; 
? 
;
_space_group_IT_number 14
_symmetry_cell_setting monoclinic
_symmetry_space_group_name_Hall '-P 2yn'
_symmetry_space_group_name_H-M 'P 1 21/n 1'
_atom_sites_solution_hydrogens geom
_atom_sites_solution_primary direct
_atom_sites_solution_secondary difmap
_audit_creation_method SHELXL
_cell_angle_alpha 90.00
_cell_angle_beta 90.34(3)
_cell_angle_gamma 90.00
_cell_formula_units_Z 4
_cell_length_a 8.853(2)
_cell_length_b 34.270(6)
_cell_length_c 15.100(4)
_cell_measurement_reflns_used 989
_cell_measurement_temperature 180(2)
_cell_measurement_theta_max 25
_cell_measurement_theta_min 5
_cell_volume 4581.1(18)
_computing_structure_refinement 'SHELXL-93 (Sheldrick, 1993)'
_computing_structure_solution 'SHELXS-86 (Sheldrick, 1990)'
_diffrn_ambient_temperature 180(2)
_diffrn_measurement_device IPDS(Stoe)
_diffrn_radiation_monochromator graphite
_diffrn_radiation_source 'fine-focus sealed tube'
_diffrn_radiation_type MoK\a
_diffrn_radiation_wavelength 0.71073
_diffrn_reflns_av_R_equivalents 0.0912
_diffrn_reflns_av_sigmaI/netI 0.0994
_diffrn_reflns_limit_h_max 9
_diffrn_reflns_limit_h_min -11
_diffrn_reflns_limit_k_max 43
_diffrn_reflns_limit_k_min -42
_diffrn_reflns_limit_l_max 18
_diffrn_reflns_limit_l_min -19
_diffrn_reflns_number 22331
_diffrn_reflns_theta_max 26.87
_diffrn_reflns_theta_min 2.59
_exptl_absorpt_coefficient_mu 1.566
_exptl_absorpt_correction_T_max 0.8430
_exptl_absorpt_correction_T_min 0.6300
_exptl_absorpt_correction_type numerical
_exptl_crystal_colour colorless
_exptl_crystal_density_diffrn 1.546
_exptl_crystal_description needle
_exptl_crystal_F_000 2156
_exptl_crystal_size_max 0.50
_exptl_crystal_size_mid 0.12
_exptl_crystal_size_min 0.11
_refine_diff_density_max 2.698
_refine_diff_density_min -2.131
_refine_diff_density_rms 0.200
_refine_ls_extinction_method none
_refine_ls_goodness_of_fit_all 1.150
_refine_ls_goodness_of_fit_obs 1.244
_refine_ls_hydrogen_treatment riding
_refine_ls_matrix_type full
_refine_ls_number_parameters 551
_refine_ls_number_reflns 6785
_refine_ls_number_restraints 30
_refine_ls_restrained_S_all 1.180
_refine_ls_restrained_S_obs 1.274
_refine_ls_R_factor_all 0.1607
_refine_ls_R_factor_obs 0.1244
_refine_ls_shift/esd_max 0.005
_refine_ls_shift/esd_mean 0.000
_refine_ls_structure_factor_coef Fsqd
_refine_ls_weighting_details 'w=1/[\s^2^(Fo^2^)+(0.0001P)^2^+462.8609P] where P=(Fo^2^+2Fc^2^)/3'
_refine_ls_weighting_scheme calc
_refine_ls_wR_factor_all 0.3343
_refine_ls_wR_factor_obs 0.2846
_reflns_number_observed 5698
_reflns_number_total 9698
_reflns_observed_criterion >2sigma(I)
_cod_data_source_file b108058j.txt
_cod_data_source_block euqsnum
_cod_depositor_comments
;
The following automatic conversions were performed:
'_symmetry_cell_setting' value 'Monoclinic' changed to 'monoclinic'
according to '/home/saulius/struct/CIF-dictionaries/cif_core.dic'
dictionary named 'cif_core.dic' version 2.4.1 from 2010-06-29.

Automatic conversion script
Id: cif_fix_enum 1527 2010-12-29 10:47:43Z saulius 

The following automatic conversions were performed:

'_refine_ls_weighting_scheme' value 'calc
w=1/[\s^2^(Fo^2^)+(0.0001P)^2^+462.8609P] where P=(Fo^2^+2Fc^2^)/3'
was changed to 'calc'. New tag '_refine_ls_weighting_details' was
created. The value of the new tag was set to
'w=1/[\s^2^(Fo^2^)+(0.0001P)^2^+462.8609P] where P=(Fo^2^+2Fc^2^)/3'.

Automatic conversion script
Id: cif_fix_values 3143 2015-03-26 13:38:13Z robertas 
;
_cod_original_sg_symbol_H-M P21/n
_cod_database_code 7011145

loop_
_symmetry_equiv_pos_as_xyz
'x, y, z'
'-x+1/2, y+1/2, -z+1/2'
'-x, -y, -z'
'x-1/2, -y-1/2, z-1/2'

loop_
_atom_site_aniso_label
_atom_site_aniso_U_11
_atom_site_aniso_U_22
_atom_site_aniso_U_33
_atom_site_aniso_U_23
_atom_site_aniso_U_13
_atom_site_aniso_U_12
Eu 0.0276(6) 0.0104(5) 0.0148(5) -0.0004(4) 0.0016(4) 0.0006(5)
S1 0.078(6) 0.035(4) 0.037(4) 0.002(3) 0.021(4) -0.015(4)
S2 0.041(4) 0.056(5) 0.042(4) 0.002(3) 0.001(3) -0.011(3)
S3 0.035(4) 0.029(3) 0.063(5) 0.007(3) 0.002(3) -0.002(3)
O1 0.028(9) 0.029(9) 0.039(10) -0.006(7) 0.002(7) 0.005(8)
O2 0.022(9) 0.051(11) 0.032(9) 0.001(8) -0.003(7) 0.008(8)
O3 0.032(10) 0.020(9) 0.078(14) 0.021(9) 0.015(10) 0.004(8)
O4 0.061(13) 0.023(9) 0.030(9) 0.006(7) -0.007(8) 0.002(8)
O5 0.031(10) 0.037(10) 0.052(11) -0.003(8) 0.014(9) 0.016(8)
O6 0.023(9) 0.029(9) 0.063(12) 0.007(8) 0.007(8) 0.000(7)
O7 0.069(15) 0.034(10) 0.047(11) 0.012(9) -0.011(10) 0.002(10)
O8 0.030(9) 0.036(10) 0.026(8) -0.012(7) -0.013(7) -0.005(8)
N1 0.046(14) 0.019(10) 0.036(11) 0.006(9) 0.004(10) 0.012(9)
N2 0.041(11) 0.023(9) 0.025(9) 0.000(8) -0.022(8) -0.017(8)
N3 0.029(13) 0.061(16) 0.047(14) -0.017(12) -0.004(10) 0.000(11)
N4 0.062(17) 0.035(13) 0.040(13) -0.005(10) -0.007(12) 0.013(12)
N5 0.034(12) 0.023(11) 0.047(13) 0.003(9) 0.012(10) 0.015(9)
N6 0.036(12) 0.022(10) 0.043(12) 0.002(9) -0.011(10) 0.008(9)
C1 0.033(14) 0.020(11) 0.040(14) -0.001(10) -0.004(11) 0.000(11)
C2 0.023(12) 0.019(10) 0.013(10) -0.002(8) -0.005(8) 0.008(9)
C3 0.033(14) 0.023(11) 0.012(10) 0.000(9) 0.008(9) 0.006(10)
C4 0.045(16) 0.019(11) 0.028(13) 0.000(10) 0.003(11) -0.004(11)
C5 0.048(18) 0.045(16) 0.043(16) 0.008(13) 0.000(13) 0.026(14)
C6 0.020(12) 0.027(12) 0.028(12) -0.003(10) 0.006(10) -0.011(10)
C7 0.028(13) 0.025(12) 0.035(13) -0.004(10) -0.006(10) 0.004(10)
C8 0.027(13) 0.057(17) 0.028(12) 0.022(13) 0.008(10) 0.010(13)
C9 0.018(13) 0.063(19) 0.055(18) 0.029(15) 0.001(12) 0.013(13)
C10 0.053(18) 0.032(14) 0.040(15) 0.003(12) -0.001(13) -0.014(13)
C11 0.059(19) 0.026(14) 0.045(16) 0.003(12) 0.021(14) -0.001(13)
C12 0.025(13) 0.029(13) 0.037(14) 0.011(11) -0.005(10) 0.000(10)
C13 0.032(15) 0.034(15) 0.070(20) 0.002(14) -0.028(14) -0.009(12)
C14 0.060(22) 0.066(23) 0.102(29) 0.054(23) -0.047(21) -0.037(20)
C15 0.106(32) 0.060(22) 0.051(20) 0.000(17) 0.024(21) -0.040(22)
C16 0.051(17) 0.015(12) 0.041(15) 0.012(11) -0.008(12) -0.008(11)
C17 0.026(14) 0.070(20) 0.043(16) 0.000(14) 0.000(12) 0.009(14)
C18 0.028(13) 0.021(12) 0.023(11) -0.007(9) -0.005(9) 0.000(10)
C19 0.060(20) 0.039(16) 0.050(17) -0.014(13) 0.026(15) -0.012(14)
C20 0.098(31) 0.046(19) 0.084(26) -0.052(19) -0.004(22) -0.009(19)
C21 0.062(18) 0.033(14) 0.012(11) 0.000(9) -0.009(11) 0.012(13)
C22 0.096(26) 0.040(16) 0.020(13) 0.003(11) 0.002(14) 0.001(16)
C23 0.112(20) 0.088(18) 0.045(15) -0.004(14) 0.010(15) 0.013(16)
C24 0.074(11) 0.035(9) 0.029(9) 0.006(8) -0.028(8) -0.005(8)
C25 0.067(16) 0.063(15) 0.037(13) -0.005(12) -0.028(12) -0.030(13)
C26 0.070(22) 0.044(17) 0.047(16) 0.009(14) 0.016(15) 0.013(16)
C27 0.018(12) 0.020(11) 0.051(15) 0.014(11) -0.003(11) 0.006(9)
C28 0.051(20) 0.055(18) 0.055(18) -0.008(15) -0.017(15) -0.038(16)
C29 0.030(12) 0.056(14) 0.043(12) 0.018(11) -0.031(10) -0.012(11)
C30 0.063(22) 0.047(18) 0.077(23) 0.031(17) -0.003(18) -0.008(16)
C31 0.029(13) 0.034(13) 0.034(13) -0.002(11) 0.001(10) 0.009(11)
C32 0.048(17) 0.028(13) 0.037(14) 0.000(11) 0.015(12) 0.013(12)
C33 0.013(11) 0.028(12) 0.040(13) 0.007(10) 0.007(10) 0.002(9)
C34 0.028(13) 0.026(12) 0.035(13) -0.007(10) -0.002(10) 0.011(10)
C35 0.074(22) 0.026(13) 0.037(15) 0.002(11) 0.027(14) 0.005(13)
C36 0.014(11) 0.024(12) 0.051(15) 0.008(11) 0.005(10) 0.012(9)
C37 0.058(20) 0.034(15) 0.047(16) -0.004(12) 0.022(14) -0.011(14)
C38 0.108(32) 0.081(26) 0.081(25) 0.058(22) 0.068(25) 0.070(25)
C39 0.060(22) 0.015(13) 0.123(31) 0.010(16) 0.035(21) 0.002(13)
C40 0.054(19) 0.029(14) 0.051(17) -0.003(12) 0.008(14) -0.008(13)
C41 0.048(18) 0.026(13) 0.058(18) 0.006(12) 0.027(14) 0.007(12)
C42 0.024(13) 0.033(13) 0.028(12) 0.007(10) -0.005(10) 0.013(10)
C43 0.025(14) 0.029(13) 0.058(17) 0.016(12) -0.011(12) 0.002(11)
C44 0.023(15) 0.081(25) 0.077(23) -0.003(19) 0.012(15) -0.016(16)
C45 0.083(25) 0.037(16) 0.059(19) -0.009(14) 0.058(19) -0.016(16)
C46 0.058(20) 0.034(16) 0.069(21) 0.015(14) 0.003(16) -0.020(14)
C47 0.044(19) 0.071(21) 0.057(19) 0.033(16) -0.044(16) -0.030(15)

loop_
_atom_site_label
_atom_site_type_symbol
_atom_site_fract_x
_atom_site_fract_y
_atom_site_fract_z
_atom_site_U_iso_or_equiv
_atom_site_thermal_displace_type
_atom_site_occupancy
_atom_site_calc_flag
_atom_site_refinement_flags
_atom_site_disorder_group
Eu Eu 0.73269(13) 0.09076(3) 0.13672(7) 0.0176(3) Uani 1 d . .
S1 S 0.7980(10) -0.0229(2) 0.3437(5) 0.050(2) Uani 1 d . .
S2 S 1.0065(9) 0.2166(2) 0.0226(5) 0.046(2) Uani 1 d . .
S3 S 0.3627(8) 0.0238(2) 0.3707(5) 0.042(2) Uani 1 d . .
O1 O 0.8139(19) 0.0295(5) 0.1968(11) 0.032(4) Uani 1 d . .
O2 O 0.9231(19) 0.0647(5) 0.0457(11) 0.035(4) Uani 1 d . .
O3 O 0.9119(21) 0.1435(5) 0.1249(14) 0.043(5) Uani 1 d . .
O4 O 0.8297(23) 0.1056(5) 0.2781(11) 0.038(4) Uani 1 d . .
O5 O 0.5240(20) 0.0738(5) 0.2288(12) 0.040(4) Uani 1 d . .
O6 O 0.5945(19) 0.1495(5) 0.1598(13) 0.038(4) Uani 1 d . .
O7 O 0.6474(25) 0.1175(5) -0.0103(13) 0.050(5) Uani 1 d . .
O8 O 0.5841(19) 0.0414(5) 0.0513(10) 0.031(4) Uani 1 d . .
N1 N 1.1663(26) 0.0466(5) 0.0256(13) 0.034(5) Uani 1 d . .
N2 N 1.2584(24) 0.0182(5) 0.0587(12) 0.030(5) Uani 1 d U .
N3 N 0.8456(26) 0.1509(7) 0.3924(15) 0.046(6) Uani 1 d . .
N4 N 0.8928(30) 0.1890(7) 0.4061(15) 0.046(6) Uani 1 d . .
N5 N 0.5224(24) 0.1948(6) 0.2693(14) 0.035(5) Uani 1 d . .
N6 N 0.4465(25) 0.1954(6) 0.3506(14) 0.034(5) Uani 1 d . .
C1 C 0.9233(29) 0.0068(7) 0.1922(16) 0.031(5) Uani 1 d . .
C2 C 1.0496(24) 0.0126(6) 0.1331(13) 0.018(4) Uani 1 d . .
C3 C 1.0319(27) 0.0449(6) 0.0651(13) 0.023(5) Uani 1 d . .
C4 C 1.2037(30) -0.0003(6) 0.1240(15) 0.031(6) Uani 1 d . .
C5 C 1.2796(34) -0.0306(8) 0.1688(18) 0.045(7) Uani 1 d . .
H5A H 1.2602(181) -0.0554(12) 0.1385(78) 0.068 Uiso 1 calc R .
H5B H 1.2430(164) -0.0322(39) 0.2298(43) 0.068 Uiso 1 calc R .
H5C H 1.3883(42) -0.0253(29) 0.1693(114) 0.068 Uiso 1 calc R .
C6 C 1.2208(26) 0.0741(7) -0.0399(15) 0.025(5) Uani 1 d . .
C7 C 1.3127(27) 0.0611(7) -0.1072(15) 0.029(5) Uani 1 d . .
H7 H 1.3402(27) 0.0344(7) -0.1113(15) 0.035 Uiso 1 calc R .
C8 C 1.3650(28) 0.0886(8) -0.1698(16) 0.037(6) Uani 1 d . .
H8 H 1.4264(28) 0.0805(8) -0.2179(16) 0.045 Uiso 1 calc R .
C9 C 1.3245(29) 0.1283(9) -0.1598(19) 0.046(8) Uani 1 d . .
H9 H 1.3586(29) 0.1472(9) -0.2012(19) 0.055 Uiso 1 calc R .
C10 C 1.2368(34) 0.1392(8) -0.0908(17) 0.041(7) Uani 1 d . .
H10 H 1.2112(34) 0.1660(8) -0.0842(17) 0.050 Uiso 1 calc R .
C11 C 1.1839(35) 0.1127(7) -0.0300(18) 0.043(7) Uani 1 d . .
H11 H 1.1227(35) 0.1210(7) 0.0179(18) 0.052 Uiso 1 calc R .
C12 C 0.9197(27) -0.0273(7) 0.2544(16) 0.031(5) Uani 1 d . .
C13 C 0.9892(31) -0.0637(8) 0.2500(21) 0.046(7) Uani 1 d . .
H13 H 1.0549(31) -0.0718(8) 0.2041(21) 0.055 Uiso 1 calc R .
C14 C 0.9465(42) -0.0877(11) 0.3265(27) 0.076(13) Uani 1 d . .
H14 H 0.9861(42) -0.1129(11) 0.3386(27) 0.092 Uiso 1 calc R .
C15 C 0.8403(51) -0.0686(10) 0.3792(23) 0.072(12) Uani 1 d . .
H15 H 0.7960(51) -0.0802(10) 0.4300(23) 0.087 Uiso 1 calc R .
C16 C 0.9652(32) 0.1692(7) 0.1680(17) 0.036(6) Uani 1 d . .
C17 C 0.9381(31) 0.1706(9) 0.2611(19) 0.046(7) Uani 1 d . .
C18 C 0.8634(26) 0.1390(6) 0.3063(14) 0.024(5) Uani 1 d . .
C19 C 0.9504(37) 0.2005(8) 0.3319(20) 0.050(8) Uani 1 d . .
C20 C 0.9943(48) 0.2417(9) 0.3216(25) 0.076(12) Uani 1 d . .
H20A H 0.9539(268) 0.2518(25) 0.2655(93) 0.114 Uiso 1 calc R .
H20B H 1.1047(49) 0.2438(13) 0.3216(186) 0.114 Uiso 1 calc R .
H20C H 0.9534(275) 0.2570(17) 0.3708(105) 0.114 Uiso 1 calc R .
C21 C 0.7700(10) 0.1314(3) 0.4614(5) 0.036(6) Uani 1 d G .
C22 C 0.7670(13) 0.1494(3) 0.5439(5) 0.052(8) Uani 1 d G .
H22 H 0.8037(14) 0.1753(4) 0.5506(5) 0.062 Uiso 1 calc R .
C23 C 0.7102(14) 0.1294(4) 0.6167(5) 0.082(11) Uani 1 d GU .
H23 H 0.7082(16) 0.1417(4) 0.6731(5) 0.098 Uiso 1 calc R .
C24 C 0.6565(14) 0.0916(4) 0.6069(5) 0.046(6) Uani 1 d GU .
H24 H 0.6177(15) 0.0780(4) 0.6567(6) 0.055 Uiso 1 calc R .
C25 C 0.6595(12) 0.0736(3) 0.5244(6) 0.056(8) Uani 1 d GU .
H25 H 0.6228(13) 0.0477(3) 0.5178(7) 0.067 Uiso 1 calc R .
C26 C 0.7163(11) 0.0935(2) 0.4517(6) 0.053(8) Uani 1 d G .
H26 H 0.7184(11) 0.0812(2) 0.3953(6) 0.064 Uiso 1 calc R .
C27 C 1.0611(10) 0.2000(3) 0.1259(6) 0.030(5) Uani 1 d G .
C28 C 1.2004(11) 0.2144(4) 0.1502(7) 0.054(9) Uani 1 d G .
H28 H 1.2550(10) 0.2069(4) 0.2018(8) 0.065 Uiso 1 calc R .
C29 C 1.2483(12) 0.2407(4) 0.0903(8) 0.043(7) Uani 1 d GU .
H29 H 1.3386(13) 0.2553(4) 0.0983(9) 0.052 Uiso 1 calc R .
C30 C 1.1581(14) 0.2449(4) 0.0175(8) 0.062(9) Uani 1 d G .
H30 H 1.1795(15) 0.2620(4) -0.0303(8) 0.075 Uiso 1 calc R .
C31 C 0.4410(11) 0.0927(3) 0.2826(6) 0.032(5) Uani 1 d G .
C32 C 0.4474(9) 0.1339(3) 0.2943(5) 0.037(6) Uani 1 d G .
C33 C 0.5281(9) 0.1594(3) 0.2354(5) 0.027(5) Uani 1 d G .
C34 C 0.3937(9) 0.1592(3) 0.3642(6) 0.030(5) Uani 1 d G .
C35 C 0.3231(10) 0.1506(3) 0.4512(7) 0.045(7) Uani 1 d G .
H35A H 0.3398(197) 0.1231(15) 0.4664(63) 0.068 Uiso 1 calc R .
H35B H 0.2144(38) 0.1558(56) 0.4477(39) 0.068 Uiso 1 calc R .
H35C H 0.3687(159) 0.1672(42) 0.4969(25) 0.068 Uiso 1 calc R .
C36 C 0.5683(25) 0.2318(7) 0.2335(17) 0.029(5) Uani 1 d . .
C37 C 0.5257(35) 0.2649(8) 0.2716(19) 0.046(7) Uani 1 d . .
H37 H 0.4834(35) 0.2653(8) 0.3292(19) 0.055 Uiso 1 calc R .
C38 C 0.5451(48) 0.2974(11) 0.2252(25) 0.090(16) Uani 1 d . .
H38 H 0.4887(48) 0.3195(11) 0.2436(25) 0.108 Uiso 1 calc R .
C39 C 0.6405(39) 0.3028(8) 0.1514(27) 0.066(11) Uani 1 d . .
H39 H 0.6639(39) 0.3275(8) 0.1269(27) 0.079 Uiso 1 calc R .
C40 C 0.6941(35) 0.2691(8) 0.1198(19) 0.045(7) Uani 1 d . .
H40 H 0.7658(35) 0.2701(8) 0.0733(19) 0.054 Uiso 1 calc R .
C41 C 0.6504(33) 0.2324(8) 0.1513(19) 0.044(7) Uani 1 d . .
H41 H 0.6736(33) 0.2091(8) 0.1202(19) 0.053 Uiso 1 calc R .
C42 C 0.3257(27) 0.0710(7) 0.3332(15) 0.029(5) Uani 1 d . .
C43 C 0.1758(28) 0.0783(7) 0.3403(18) 0.037(6) Uani 1 d . .
H43 H 0.1319(28) 0.1021(7) 0.3204(18) 0.045 Uiso 1 calc R .
C44 C 0.0894(34) 0.0485(11) 0.3790(23) 0.060(9) Uani 1 d . .
H44 H -0.0164(34) 0.0491(11) 0.3890(23) 0.072 Uiso 1 calc R .
C45 C 0.1847(41) 0.0182(9) 0.3997(21) 0.060(10) Uani 1 d . .
H45 H 0.1502(41) -0.0046(9) 0.4290(21) 0.071 Uiso 1 calc R .
C46 C 0.6579(39) 0.1552(8) -0.0442(21) 0.054(8) Uani 1 d . .
H46A H 0.7166(39) 0.1717(8) -0.0025(21) 0.065 Uiso 1 calc R .
H46B H 0.5554(39) 0.1665(8) -0.0497(21) 0.065 Uiso 1 calc R .
C47 C 0.7322(32) 0.1556(10) -0.1325(19) 0.057(10) Uani 1 d . .
H47A H 0.8417(40) 0.1530(69) -0.1248(21) 0.086 Uiso 1 calc R .
H47B H 0.7097(220) 0.1803(30) -0.1626(67) 0.086 Uiso 1 calc R .
H47C H 0.6939(199) 0.1339(42) -0.1683(60) 0.086 Uiso 1 calc R .

loop_
_atom_type_symbol
_atom_type_description
_atom_type_scat_dispersion_real
_atom_type_scat_dispersion_imag
_atom_type_scat_source
C C 0.0033 0.0016 'International Tables Vol C Tables 4.2.6.8 and 6.1.1.4'
H H 0.0000 0.0000 'International Tables Vol C Tables 4.2.6.8 and 6.1.1.4'
N N 0.0061 0.0033 'International Tables Vol C Tables 4.2.6.8 and 6.1.1.4'
O O 0.0106 0.0060 'International Tables Vol C Tables 4.2.6.8 and 6.1.1.4'
S S 0.1246 0.1234 'International Tables Vol C Tables 4.2.6.8 and 6.1.1.4'
Eu Eu -0.1578 3.6682 'International Tables Vol C Tables 4.2.6.8 and 6.1.1.4'

loop_
_geom_angle_atom_site_label_1
_geom_angle_atom_site_label_2
_geom_angle_atom_site_label_3
_geom_angle
_geom_angle_site_symmetry_1
_geom_angle_site_symmetry_3
_geom_angle_publ_flag
O4 Eu O2 110.7(6) . . ?
O4 Eu O6 82.5(6) . . ?
O2 Eu O6 140.8(6) . . ?
O4 Eu O5 78.7(7) . . ?
O2 Eu O5 143.6(6) . . ?
O6 Eu O5 73.8(6) . . ?
O4 Eu O1 74.9(6) . . ?
O2 Eu O1 71.0(6) . . ?
O6 Eu O1 147.0(6) . . ?
O5 Eu O1 78.4(6) . . ?
O4 Eu O3 70.6(7) . . ?
O2 Eu O3 76.6(6) . . ?
O6 Eu O3 73.5(6) . . ?
O5 Eu O3 137.4(6) . . ?
O1 Eu O3 119.3(6) . . ?
O4 Eu O8 143.5(6) . . ?
O2 Eu O8 79.5(6) . . ?
O6 Eu O8 112.2(6) . . ?
O5 Eu O8 74.3(6) . . ?
O1 Eu O8 76.0(6) . . ?
O3 Eu O8 144.5(6) . . ?
O4 Eu O7 146.0(6) . . ?
O2 Eu O7 80.5(6) . . ?
O6 Eu O7 70.7(7) . . ?
O5 Eu O7 111.9(7) . . ?
O1 Eu O7 137.8(6) . . ?
O3 Eu O7 81.7(7) . . ?
O8 Eu O7 68.6(6) . . ?
O4 Eu C18 18.1(6) . . ?
O2 Eu C18 113.5(6) . . ?
O6 Eu C18 68.7(6) . . ?
O5 Eu C18 86.4(6) . . ?
O1 Eu C18 92.4(6) . . ?
O3 Eu C18 56.4(6) . . ?
O8 Eu C18 159.1(6) . . ?
O7 Eu C18 127.9(6) . . ?
C15 S1 C12 91.6(15) . . ?
C30 S2 C27 90.7(7) . . ?
C45 S3 C42 90.9(14) . . ?
C1 O1 Eu 139.3(16) . . ?
C3 O2 Eu 129.9(14) . . ?
C16 O3 Eu 140.5(18) . . ?
C18 O4 Eu 126.2(14) . . ?
C31 O5 Eu 134.3(12) . . ?
C33 O6 Eu 124.7(11) . . ?
C46 O7 Eu 129.9(18) . . ?
C3 N1 N2 109.7(19) . . ?
C3 N1 C6 129.3(20) . . ?
N2 N1 C6 120.9(20) . . ?
C4 N2 N1 114.3(22) . . ?
C18 N3 N4 112.7(23) . . ?
C18 N3 C21 128.0(21) . . ?
N4 N3 C21 118.7(19) . . ?
C19 N4 N3 106.1(22) . . ?
C33 N5 N6 111.9(17) . . ?
C33 N5 C36 130.9(19) . . ?
N6 N5 C36 116.9(18) . . ?
C34 N6 N5 106.8(16) . . ?
O1 C1 C2 123.5(21) . . ?
O1 C1 C12 115.6(22) . . ?
C2 C1 C12 120.8(21) . . ?
C4 C2 C1 138.6(20) . . ?
C4 C2 C3 104.7(18) . . ?
C1 C2 C3 116.2(19) . . ?
O2 C3 N1 125.1(20) . . ?
O2 C3 C2 130.6(21) . . ?
N1 C3 C2 104.2(19) . . ?
N2 C4 C5 123.9(26) . . ?
N2 C4 C2 106.6(21) . . ?
C5 C4 C2 129.1(23) . . ?
C11 C6 C7 122.4(22) . . ?
C11 C6 N1 118.2(21) . . ?
C7 C6 N1 119.4(21) . . ?
C6 C7 C8 118.2(22) . . ?
C9 C8 C7 119.0(23) . . ?
C10 C9 C8 119.6(25) . . ?
C9 C10 C11 121.9(27) . . ?
C6 C11 C10 118.8(25) . . ?
C13 C12 C1 131.1(25) . . ?
C13 C12 S1 113.0(20) . . ?
C1 C12 S1 115.7(18) . . ?
C12 C13 C14 110.4(31) . . ?
C15 C14 C13 111.2(31) . . ?
C14 C15 S1 113.6(24) . . ?
O3 C16 C17 119.8(24) . . ?
O3 C16 C27 120.8(22) . . ?
C17 C16 C27 119.5(22) . . ?
C16 C17 C18 121.3(25) . . ?
C16 C17 C19 136.1(28) . . ?
C18 C17 C19 102.1(22) . . ?
O4 C18 N3 124.4(22) . . ?
O4 C18 C17 129.1(22) . . ?
N3 C18 C17 106.3(21) . . ?
O4 C18 Eu 35.7(10) . . ?
N3 C18 Eu 148.7(17) . . ?
C17 C18 Eu 99.8(15) . . ?
N4 C19 C20 119.3(26) . . ?
N4 C19 C17 112.6(25) . . ?
C20 C19 C17 127.2(28) . . ?
C22 C21 C26 120.0 . . ?
C22 C21 N3 117.6(10) . . ?
C26 C21 N3 121.9(10) . . ?
C21 C22 C23 120.0 . . ?
C24 C23 C22 120.0 . . ?
C25 C24 C23 120.0 . . ?
C24 C25 C26 120.0 . . ?
C25 C26 C21 120.0 . . ?
C28 C27 C16 130.5(11) . . ?
C28 C27 S2 111.6(4) . . ?
C16 C27 S2 117.4(12) . . ?
C29 C28 C27 110.3 . . ?
C28 C29 C30 115.3 . . ?
C29 C30 S2 111.9(4) . . ?
O5 C31 C32 124.0(9) . . ?
O5 C31 C42 118.4(14) . . ?
C32 C31 C42 117.5(10) . . ?
C31 C32 C33 122.9 . . ?
C31 C32 C34 132.1 . . ?
C33 C32 C34 104.8 . . ?
N5 C33 O6 125.8(13) . . ?
N5 C33 C32 107.3(10) . . ?
O6 C33 C32 126.9(8) . . ?
N6 C34 C32 109.0(10) . . ?
N6 C34 C35 117.8(10) . . ?
C32 C34 C35 131.8 . . ?
C37 C36 N5 120.6(22) . . ?
C37 C36 C41 120.5(23) . . ?
N5 C36 C41 118.7(21) . . ?
C36 C37 C38 116.8(28) . . ?
C37 C38 C39 127.1(30) . . ?
C40 C39 C38 112.6(28) . . ?
C39 C40 C41 123.7(28) . . ?
C40 C41 C36 116.6(24) . . ?
C43 C42 C31 128.8(20) . . ?
C43 C42 S3 109.2(19) . . ?
C31 C42 S3 120.4(15) . . ?
C42 C43 C44 115.7(25) . . ?
C45 C44 C43 108.0(25) . . ?
C44 C45 S3 116.0(22) . . ?
O7 C46 C47 111.6(27) . . ?

loop_
_geom_bond_atom_site_label_1
_geom_bond_atom_site_label_2
_geom_bond_distance
_geom_bond_site_symmetry_2
_geom_bond_publ_flag
Eu O4 2.35(2) . ?
Eu O2 2.36(2) . ?
Eu O6 2.38(2) . ?
Eu O5 2.39(2) . ?
Eu O1 2.40(2) . ?
Eu O3 2.41(2) . ?
Eu O8 2.496(15) . ?
Eu O7 2.51(2) . ?
Eu C18 3.25(2) . ?
S1 C15 1.70(4) . ?
S1 C12 1.74(3) . ?
S2 C30 1.657(13) . ?
S2 C27 1.728(12) . ?
S3 C45 1.65(3) . ?
S3 C42 1.74(2) . ?
O1 C1 1.24(3) . ?
O2 C3 1.21(3) . ?
O3 C16 1.19(3) . ?
O4 C18 1.25(3) . ?
O5 C31 1.28(2) . ?
O6 C33 1.33(2) . ?
O7 C46 1.40(3) . ?
N1 C3 1.34(3) . ?
N1 N2 1.36(3) . ?
N1 C6 1.45(3) . ?
N2 C4 1.27(3) . ?
N3 C18 1.37(3) . ?
N3 N4 1.38(3) . ?
N3 C21 1.41(3) . ?
N4 C19 1.30(4) . ?
N5 C33 1.32(2) . ?
N5 N6 1.40(3) . ?
N5 C36 1.44(3) . ?
N6 C34 1.34(2) . ?
C1 C2 1.45(3) . ?
C1 C12 1.50(3) . ?
C2 C4 1.44(3) . ?
C2 C3 1.52(3) . ?
C4 C5 1.41(3) . ?
C6 C11 1.37(3) . ?
C6 C7 1.38(3) . ?
C7 C8 1.42(3) . ?
C8 C9 1.42(4) . ?
C9 C10 1.36(4) . ?
C10 C11 1.38(4) . ?
C12 C13 1.39(4) . ?
C13 C14 1.47(4) . ?
C14 C15 1.40(6) . ?
C16 C17 1.43(4) . ?
C16 C27 1.50(3) . ?
C17 C18 1.44(4) . ?
C17 C19 1.48(4) . ?
C19 C20 1.47(4) . ?
C21 C22 1.39 . ?
C21 C26 1.39 . ?
C22 C23 1.39 . ?
C23 C24 1.39 . ?
C24 C25 1.39 . ?
C25 C26 1.39 . ?
C27 C28 1.38 . ?
C28 C29 1.35 . ?
C29 C30 1.36 . ?
C31 C32 1.42 . ?
C31 C42 1.48(3) . ?
C32 C33 1.44 . ?
C32 C34 1.45 . ?
C34 C35 1.49 . ?
C36 C37 1.33(4) . ?
C36 C41 1.44(3) . ?
C37 C38 1.33(4) . ?
C38 C39 1.41(4) . ?
C39 C40 1.34(4) . ?
C40 C41 1.40(4) . ?
C42 C43 1.36(3) . ?
C43 C44 1.41(4) . ?
C44 C45 1.37(5) . ?
C46 C47 1.49(4) . ?
